data_2013747
loop_
_publ_author_name
'Dale, Sophie H.'
'Elsegood, Mark R. J.'
'Kainth, Sarita'

_publ_section_title
;
 Poly[lead(II)-\m~2~-aqua-\m~4~-terephthalato]
;
_journal_issue 2
_journal_name_full 'Acta Crystallographica Section C'
_journal_page_first m76
_journal_page_last m78
_journal_paper_doi 10.1107/S0108270103029573
_journal_volume 60
_journal_year 2004
_chemical_formula_iupac '[Pb (C8 H4 O4) (H2 O)]'
_chemical_formula_moiety 'C8 H6 O5 Pb'
_chemical_formula_sum 'C8 H6 O5 Pb'
_chemical_formula_weight 389.32
_chemical_name_systematic
;
Poly[lead(II)-\m~2~-aqua-\m~3~-terephthalato]
;
_space_group_IT_number 14
_symmetry_cell_setting monoclinic
_symmetry_space_group_name_Hall '-P 2ybc'
_symmetry_space_group_name_H-M 'P 1 21/c 1'
_atom_sites_solution_hydrogens 'Geom except OH coords refined with restraints'
_atom_sites_solution_primary direct
_audit_creation_method SHELXL-97
_cell_angle_alpha 90.00
_cell_angle_beta 109.404(2)
_cell_angle_gamma 90.00
_cell_formula_units_Z 4
_cell_length_a 10.6661(7)
_cell_length_b 7.5042(5)
_cell_length_c 11.1260(8)
_cell_measurement_reflns_used 3310
_cell_measurement_temperature 150(2)
_cell_measurement_theta_max 28.89
_cell_measurement_theta_min 3.34
_cell_volume 839.95(10)
_computing_cell_refinement 'SAINT (Bruker, 2001)'
_computing_data_collection 'SMART (Bruker, 2001)'
_computing_data_reduction SAINT
_computing_molecular_graphics SHELXTL
_computing_publication_material 'SHELXTL and local programs'
_computing_structure_refinement SHELXTL
_computing_structure_solution 'SHELXTL (Sheldrick, 2000)'
_diffrn_ambient_temperature 150(2)
_diffrn_measured_fraction_theta_full 0.996
_diffrn_measured_fraction_theta_max 0.996
_diffrn_measurement_device_type 'Bruker SMART1000 CCD area detector'
_diffrn_measurement_method '\w rotation with narrow frames'
_diffrn_radiation_monochromator graphite
_diffrn_radiation_source 'sealed tube'
_diffrn_radiation_type MoK\a
_diffrn_radiation_wavelength 0.71073
_diffrn_reflns_av_R_equivalents 0.0331
_diffrn_reflns_av_sigmaI/netI 0.0383
_diffrn_reflns_limit_h_max 13
_diffrn_reflns_limit_h_min -8
_diffrn_reflns_limit_k_max 9
_diffrn_reflns_limit_k_min -9
_diffrn_reflns_limit_l_max 10
_diffrn_reflns_limit_l_min -13
_diffrn_reflns_number 4408
_diffrn_reflns_theta_full 26.00
_diffrn_reflns_theta_max 26.00
_diffrn_reflns_theta_min 2.02
_diffrn_standards_decay_% 0
_diffrn_standards_number 0
_exptl_absorpt_coefficient_mu 20.077
_exptl_absorpt_correction_T_max 0.300
_exptl_absorpt_correction_T_min 0.068
_exptl_absorpt_correction_type multi-scan
_exptl_absorpt_process_details '(SADABS; Sheldrick, 2001)'
_exptl_crystal_colour Colourless
_exptl_crystal_density_diffrn 3.079
_exptl_crystal_density_method 'not measured'
_exptl_crystal_description Column
_exptl_crystal_F_000 704
_exptl_crystal_size_max 0.24
_exptl_crystal_size_mid 0.09
_exptl_crystal_size_min 0.06
_refine_diff_density_max 1.629
_refine_diff_density_min -2.110
_refine_ls_extinction_coef 0.0017(2)
_refine_ls_extinction_expression Fc^*^=kFc[1+0.001xFc^2^\l^3^/sin(2\q)]^-1/4^
_refine_ls_extinction_method SHELXL97
_refine_ls_goodness_of_fit_ref 1.039
_refine_ls_hydrogen_treatment mixed
_refine_ls_matrix_type full
_refine_ls_number_parameters 134
_refine_ls_number_reflns 1637
_refine_ls_number_restraints 7
_refine_ls_restrained_S_all 1.056
_refine_ls_R_factor_all 0.0257
_refine_ls_R_factor_gt 0.0228
_refine_ls_shift/su_max 0.002
_refine_ls_shift/su_mean 0.000
_refine_ls_structure_factor_coef Fsqd
_refine_ls_weighting_details 'calc w=1/[\s^2^(Fo^2^)+(0.0297P)^2^+0.2788P] where P=(Fo^2^+2Fc^2^)/3'
_refine_ls_weighting_scheme calc
_refine_ls_wR_factor_gt 0.0554
_refine_ls_wR_factor_ref 0.0570
_reflns_number_gt 1496
_reflns_number_total 1637
_reflns_threshold_expression I>2\s(I)
_cod_data_source_file bm1557.cif
_cod_data_source_block I
_cod_depositor_comments
;
The following automatic conversions were performed:
'_geom_bond_publ_flag' value 'Y' changed to 'y' according to
'/home/saulius/struct/CIF-dictionaries/cif_core.dic' dictionary named
'cif_core.dic' version 2.4.1 from 2010-06-29 (7 times).

Automatic conversion script
Id: cif_fix_enum 1527 2010-12-29 10:47:43Z saulius 

The following automatic conversions were performed:

'_geom_bond_publ_flag' value 'Y' changed to 'y' according to
/home/saulius/struct/CIF-dictionaries/cif_core.dic dictionary named
'cif_core.dic' version 2.4.1 from 2010-06-29 (7
times).

'_geom_angle_publ_flag' value 'Y' changed to 'y' according
to /home/saulius/struct/CIF-dictionaries/cif_core.dic dictionary
named 'cif_core.dic' version 2.4.1 from 2010-06-29 (4 times).

Automatic conversion script
Id: cif_fix_values 1715 2011-07-08 13:25:40Z adriana 
;
_cod_original_sg_symbol_H-M 'P 21/c'
_cod_database_code 2013747
_cod_database_fobs_code 2013747

loop_
_symmetry_equiv_pos_as_xyz
'x, y, z'
'-x, y+1/2, -z+1/2'
'-x, -y, -z'
'x, -y-1/2, z-1/2'

loop_
_atom_site_label
_atom_site_fract_x
_atom_site_fract_y
_atom_site_fract_z
_atom_site_U_iso_or_equiv
_atom_site_adp_type
_atom_site_calc_flag
_atom_site_refinement_flags
_atom_site_occupancy
_atom_site_disorder_assembly
_atom_site_disorder_group
_atom_site_type_symbol
Pb1 1.031682(18) 0.02918(3) 0.699144(18) 0.01008(11) Uani d D 1 . . Pb
C1 0.6240(5) 0.1435(7) 0.7082(5) 0.0099(11) Uani d . 1 . . C
C2 0.5292(5) 0.0668(7) 0.7534(5) 0.0104(11) Uani d . 1 . . C
H2 0.5554 0.0156 0.8361 0.012 Uiso calc R 1 . . H
C3 0.3961(5) 0.0655(8) 0.6770(6) 0.0146(12) Uani d . 1 . . C
H3 0.3316 0.0138 0.7081 0.018 Uiso calc R 1 . . H
C4 0.3570(5) 0.1393(7) 0.5557(5) 0.0099(11) Uani d . 1 . . C
C5 0.4509(5) 0.2214(7) 0.5129(5) 0.0118(11) Uani d . 1 . . C
H5 0.4237 0.2777 0.4318 0.014 Uiso calc R 1 . . H
C6 0.5846(5) 0.2218(7) 0.5879(5) 0.0119(11) Uani d . 1 . . C
H6 0.6487 0.2754 0.5571 0.014 Uiso calc R 1 . . H
C7 0.7671(5) 0.1342(7) 0.7905(5) 0.0110(11) Uani d . 1 . . C
O1 0.8542(3) 0.1999(5) 0.7482(3) 0.0122(8) Uani d . 1 . . O
O2 0.7939(4) 0.0603(5) 0.8988(4) 0.0168(9) Uani d . 1 . . O
C8 0.2154(5) 0.1169(7) 0.4704(5) 0.0140(12) Uani d . 1 . . C
O3 0.1400(4) 0.0149(5) 0.5068(4) 0.0157(9) Uani d . 1 . . O
O4 0.1760(3) 0.1879(5) 0.3620(3) 0.0154(8) Uani d . 1 . . O
O5 1.0015(3) 0.3415(5) 0.6003(3) 0.0131(8) Uani d D 1 . . O
H5A 0.936(3) 0.354(3) 0.5219(15) 0.020 Uiso d D 1 . . H
H5B 1.063(3) 0.381(3) 0.568(3) 0.020 Uiso d D 1 . . H

loop_
_atom_site_aniso_label
_atom_site_aniso_U_11
_atom_site_aniso_U_22
_atom_site_aniso_U_33
_atom_site_aniso_U_12
_atom_site_aniso_U_13
_atom_site_aniso_U_23
Pb1 0.00812(14) 0.01156(16) 0.00969(16) -0.00022(7) 0.00181(9) -0.00037(7)
C1 0.011(2) 0.008(3) 0.009(3) -0.001(2) 0.001(2) -0.002(2)
C2 0.010(3) 0.016(3) 0.005(3) -0.002(2) 0.002(2) -0.001(2)
C3 0.010(3) 0.018(3) 0.019(3) 0.001(2) 0.009(2) 0.003(2)
C4 0.010(2) 0.007(3) 0.012(3) 0.002(2) 0.002(2) 0.000(2)
C5 0.014(3) 0.013(3) 0.007(3) 0.005(2) 0.002(2) -0.001(2)
C6 0.012(2) 0.010(3) 0.014(3) 0.001(2) 0.006(2) 0.001(2)
C7 0.007(2) 0.010(3) 0.016(3) 0.001(2) 0.004(2) -0.006(2)
O1 0.0081(17) 0.013(2) 0.016(2) 0.0005(15) 0.0042(15) 0.0014(16)
O2 0.0120(19) 0.022(2) 0.015(2) 0.0007(16) 0.0024(16) 0.0019(17)
C8 0.015(3) 0.013(3) 0.012(3) 0.001(2) 0.002(2) -0.004(2)
O3 0.010(2) 0.026(2) 0.013(2) -0.0062(16) 0.0074(17) -0.0033(16)
O4 0.0125(18) 0.018(2) 0.012(2) -0.0003(15) -0.0002(15) -0.0006(16)
O5 0.0110(18) 0.017(2) 0.0106(19) -0.0012(15) 0.0030(15) 0.0013(16)

loop_
_atom_type_symbol
_atom_type_description
_atom_type_scat_dispersion_real
_atom_type_scat_dispersion_imag
_atom_type_scat_source
C C 0.0033 0.0016 'International Tables Vol C Tables 4.2.6.8 and 6.1.1.4'
H H 0.0000 0.0000 'International Tables Vol C Tables 4.2.6.8 and 6.1.1.4'
O O 0.0106 0.0060 'International Tables Vol C Tables 4.2.6.8 and 6.1.1.4'
Pb Pb -3.3944 10.1111 'International Tables Vol C Tables 4.2.6.8 and 6.1.1.4'

loop_
_geom_angle_atom_site_label_1
_geom_angle_atom_site_label_2
_geom_angle_atom_site_label_3
_geom_angle_site_symmetry_1
_geom_angle_site_symmetry_3
_geom_angle
_geom_angle_publ_flag
O3 Pb1 O1 3_656 . 83.53(12) ?
O3 Pb1 O5 3_656 . 76.84(12) ?
O1 Pb1 O5 . . 68.13(11) y
O3 Pb1 O4 3_656 3_656 51.07(12) y
O1 Pb1 O4 . 3_656 74.99(12) ?
O5 Pb1 O4 . 3_656 118.47(11) ?
O3 Pb1 O1 3_656 2_746 102.80(12) ?
O1 Pb1 O1 . 2_746 137.33(9) ?
O5 Pb1 O1 . 2_746 154.54(11) ?
O4 Pb1 O1 3_656 2_746 76.94(11) ?
O3 Pb1 O3 3_656 1_655 68.98(15) ?
O1 Pb1 O3 . 1_655 137.41(12) ?
O5 Pb1 O3 . 1_655 74.18(11) ?
O4 Pb1 O3 3_656 1_655 107.91(12) ?
O1 Pb1 O3 2_746 1_655 81.90(11) ?
O3 Pb1 O5 3_656 2_746 115.69(12) ?
O1 Pb1 O5 . 2_746 76.97(11) y
O5 Pb1 O5 . 2_746 141.45(10) ?
O4 Pb1 O5 3_656 2_746 64.72(11) ?
O1 Pb1 O5 2_746 2_746 62.12(11) y
O3 Pb1 O5 1_655 2_746 144.00(11) ?
C6 C1 C2 . . 119.8(5) ?
C6 C1 C7 . . 121.8(5) ?
C2 C1 C7 . . 118.3(5) ?
C3 C2 C1 . . 119.9(5) ?
C3 C2 H2 . . 120.1 ?
C1 C2 H2 . . 120.1 ?
C4 C3 C2 . . 120.5(5) ?
C4 C3 H3 . . 119.8 ?
C2 C3 H3 . . 119.8 ?
C5 C4 C3 . . 119.5(5) ?
C5 C4 C8 . . 121.4(5) ?
C3 C4 C8 . . 118.9(5) ?
C4 C5 C6 . . 120.5(5) ?
C4 C5 H5 . . 119.8 ?
C6 C5 H5 . . 119.8 ?
C5 C6 C1 . . 119.8(5) ?
C5 C6 H6 . . 120.1 ?
C1 C6 H6 . . 120.1 ?
O2 C7 O1 . . 124.0(5) ?
O2 C7 C1 . . 117.6(5) ?
O1 C7 C1 . . 118.5(5) ?
C7 O1 Pb1 . . 125.7(3) ?
C7 O1 Pb1 . 2_756 126.8(3) ?
Pb1 O1 Pb1 . 2_756 101.25(11) ?
O4 C8 O3 . . 121.1(5) ?
O4 C8 C4 . . 120.3(5) ?
O3 C8 C4 . . 118.4(5) ?
C8 O3 Pb1 . 3_656 98.0(3) ?
C8 O3 Pb1 . 1_455 134.3(3) ?
Pb1 O3 Pb1 3_656 1_455 111.02(15) ?
C8 O4 Pb1 . 3_656 88.3(3) ?
Pb1 O5 Pb1 . 2_756 98.71(11) ?
Pb1 O5 H5A . . 116.7(16) ?
Pb1 O5 H5A 2_756 . 116.9(15) ?
Pb1 O5 H5B . . 117.7(16) ?
Pb1 O5 H5B 2_756 . 117.7(16) ?
H5A O5 H5B . . 90.7(17) ?

loop_
_geom_bond_atom_site_label_1
_geom_bond_atom_site_label_2
_geom_bond_site_symmetry_2
_geom_bond_distance
_geom_bond_publ_flag
Pb1 O1 . 2.492(3) y
Pb1 O1 2_746 2.731(4) y
Pb1 O3 3_656 2.434(4) y
Pb1 O3 1_655 2.751(4) y
Pb1 O4 3_656 2.650(4) y
Pb1 O5 . 2.563(4) y
Pb1 O5 2_746 2.759(4) y
C1 C6 . 1.393(7) ?
C1 C2 . 1.394(7) ?
C1 C7 . 1.498(6) ?
C2 C3 . 1.391(7) ?
C2 H2 . 0.9500 ?
C3 C4 . 1.388(8) ?
C3 H3 . 0.9500 ?
C4 C5 . 1.388(7) ?
C4 C8 . 1.503(7) ?
C5 C6 . 1.393(7) ?
C5 H5 . 0.9500 ?
C6 H6 . 0.9500 ?
C7 O2 . 1.269(7) ?
C7 O1 . 1.272(6) ?
C8 O4 . 1.256(6) ?
C8 O3 . 1.270(7) ?
O5 H5A . 0.92(2) ?
O5 H5B . 0.90(2) ?

loop_
_geom_hbond_atom_site_label_D
_geom_hbond_atom_site_label_H
_geom_hbond_atom_site_label_A
_geom_hbond_site_symmetry_A
_geom_hbond_distance_DH
_geom_hbond_distance_HA
_geom_hbond_distance_DA
_geom_hbond_angle_DHA
O5 H5B O2 2_756 0.90(2) 1.97(2) 2.728(5) 140(2)
O5 H5A O2 4_565 0.92(2) 1.79(2) 2.678(5) 160(2)

loop_
_geom_torsion_atom_site_label_1
_geom_torsion_atom_site_label_2
_geom_torsion_atom_site_label_3
_geom_torsion_atom_site_label_4
_geom_torsion_site_symmetry_1
_geom_torsion_site_symmetry_4
_geom_torsion
C6 C1 C2 C3 . . 1.4(8)
C7 C1 C2 C3 . . -177.0(5)
C1 C2 C3 C4 . . 0.3(8)
C2 C3 C4 C5 . . -2.7(8)
C2 C3 C4 C8 . . 173.0(5)
C3 C4 C5 C6 . . 3.4(8)
C8 C4 C5 C6 . . -172.2(5)
C4 C5 C6 C1 . . -1.7(8)
C2 C1 C6 C5 . . -0.7(8)
C7 C1 C6 C5 . . 177.6(5)
C6 C1 C7 O2 . . -179.9(5)
C2 C1 C7 O2 . . -1.6(7)
C6 C1 C7 O1 . . -0.1(8)
C2 C1 C7 O1 . . 178.2(5)
O2 C7 O1 Pb1 . . 64.4(6)
C1 C7 O1 Pb1 . . -115.4(4)
O2 C7 O1 Pb1 . 2_756 -82.5(6)
C1 C7 O1 Pb1 . 2_756 97.7(5)
O3 Pb1 O1 C7 3_656 . 86.3(4)
O5 Pb1 O1 C7 . . 164.7(4)
O4 Pb1 O1 C7 3_656 . 35.0(4)
O1 Pb1 O1 C7 2_746 . -15.6(4)
O3 Pb1 O1 C7 1_655 . 135.3(4)
O5 Pb1 O1 C7 2_746 . -32.0(4)
O3 Pb1 O1 Pb1 3_656 2_756 -120.14(13)
O5 Pb1 O1 Pb1 . 2_756 -41.75(11)
O4 Pb1 O1 Pb1 3_656 2_756 -171.51(14)
O1 Pb1 O1 Pb1 2_746 2_756 137.98(14)
O3 Pb1 O1 Pb1 1_655 2_756 -71.20(18)
O5 Pb1 O1 Pb1 2_746 2_756 121.56(12)
C5 C4 C8 O4 . . -7.0(8)
C3 C4 C8 O4 . . 177.4(5)
C5 C4 C8 O3 . . 168.1(5)
C3 C4 C8 O3 . . -7.6(7)
O4 C8 O3 Pb1 . 3_656 13.2(6)
C4 C8 O3 Pb1 . 3_656 -161.8(4)
O4 C8 O3 Pb1 . 1_455 -116.9(5)
C4 C8 O3 Pb1 . 1_455 68.1(6)
O3 C8 O4 Pb1 . 3_656 -12.0(5)
C4 C8 O4 Pb1 . 3_656 162.9(4)
O3 Pb1 O5 Pb1 3_656 2_756 129.07(13)
O1 Pb1 O5 Pb1 . 2_756 40.84(10)
O4 Pb1 O5 Pb1 3_656 2_756 98.49(13)
O1 Pb1 O5 Pb1 2_746 2_756 -138.7(2)
O3 Pb1 O5 Pb1 1_655 2_756 -159.39(14)
O5 Pb1 O5 Pb1 2_746 2_756 14.2(2)
